data_4037901
loop_
_publ_author_name
'Wagner, Philippe'
'Rominger, Frank'
'Oeser, Thomas'
'Mastalerz, Michael'

_publ_section_title
;
 Solvent Controlled Racemic Resolution of C3-Symmetric
 Trihydroxytribenzotriquinacenes.
;
_journal_name_full 'The Journal of organic chemistry'
_journal_paper_doi 10.1021/acs.joc.9b03410
_journal_year 2020
_chemical_formula_sum 'C32 H30 Br6 O3'
_chemical_formula_weight 942.02
_space_group_crystal_system triclinic
_space_group_IT_number 2
_space_group_name_Hall '-P 1'
_space_group_name_H-M_alt 'P -1'
_atom_sites_solution_hydrogens geom
_audit_creation_method SHELXL-2018/3
_cell_angle_alpha 81.8372(15)
_cell_angle_beta 83.7120(15)
_cell_angle_gamma 64.6173(13)
_cell_formula_units_Z 2
_cell_length_a 10.0964(9)
_cell_length_b 11.2035(10)
_cell_length_c 15.5435(14)
_cell_measurement_reflns_used 9786
_cell_measurement_temperature 200(2)
_cell_measurement_theta_max 28.08
_cell_measurement_theta_min 2.24
_cell_volume 1570.1(2)
_computing_cell_refinement 'Bruker SAINT'
_computing_data_collection 'Bruker APEX2'
_computing_data_reduction 'Bruker SAINT'
_computing_molecular_graphics 'Bruker SHELXTL'
_computing_publication_material 'Bruker SHELXTL'
_computing_structure_refinement 'SHELXL-2018/3 (Sheldrick, 2018)'
_computing_structure_solution 'SHELXT-2014 (Sheldrick 2014)'
_diffrn_ambient_temperature 200(2)
_diffrn_measured_fraction_theta_full 1.000
_diffrn_measured_fraction_theta_max 0.921
_diffrn_measurement_device_type 'Bruker APEX-II Quazar area detector'
_diffrn_measurement_method '\f and \w scans'
_diffrn_radiation_type MoK\a
_diffrn_radiation_wavelength 0.71073
_diffrn_reflns_av_R_equivalents 0.0388
_diffrn_reflns_av_unetI/netI 0.0418
_diffrn_reflns_Laue_measured_fraction_full 1.000
_diffrn_reflns_Laue_measured_fraction_max 0.921
_diffrn_reflns_limit_h_max 14
_diffrn_reflns_limit_h_min -14
_diffrn_reflns_limit_k_max 15
_diffrn_reflns_limit_k_min -15
_diffrn_reflns_limit_l_max 21
_diffrn_reflns_limit_l_min -21
_diffrn_reflns_number 31594
_diffrn_reflns_point_group_measured_fraction_full 1.000
_diffrn_reflns_point_group_measured_fraction_max 0.921
_diffrn_reflns_theta_full 25.242
_diffrn_reflns_theta_max 29.916
_diffrn_reflns_theta_min 1.325
_diffrn_source 'ImuS microsource'
_exptl_absorpt_coefficient_mu 7.705
_exptl_absorpt_correction_T_max 0.8374
_exptl_absorpt_correction_T_min 0.6919
_exptl_absorpt_correction_type multi-scan
_exptl_absorpt_process_details
;
Sheldrick, G. M. (2008). <i>SADABS</i>. University of G\"ottingen, Germany.
;
_exptl_crystal_colour brown
_exptl_crystal_density_diffrn 1.993
_exptl_crystal_description plank
_exptl_crystal_F_000 912
_exptl_crystal_size_max 0.080
_exptl_crystal_size_mid 0.068
_exptl_crystal_size_min 0.028
_refine_diff_density_max 1.355
_refine_diff_density_min -0.665
_refine_diff_density_rms 0.123
_refine_ls_extinction_method none
_refine_ls_goodness_of_fit_ref 1.020
_refine_ls_hydrogen_treatment mixed
_refine_ls_matrix_type full
_refine_ls_number_parameters 380
_refine_ls_number_reflns 8372
_refine_ls_number_restraints 0
_refine_ls_restrained_S_all 1.020
_refine_ls_R_factor_all 0.0642
_refine_ls_R_factor_gt 0.0377
_refine_ls_shift/su_max 0.001
_refine_ls_shift/su_mean 0.000
_refine_ls_structure_factor_coef Fsqd
_refine_ls_weighting_details 'w=1/[\s^2^(Fo^2^)+(0.0548P)^2^+0.5485P] where P=(Fo^2^+2Fc^2^)/3'
_refine_ls_weighting_scheme calc
_refine_ls_wR_factor_gt 0.0897
_refine_ls_wR_factor_ref 0.0999
_reflns_Friedel_coverage 0.000
_reflns_number_gt 6091
_reflns_number_total 8372
_reflns_threshold_expression 'I > 2\s(I)'
_cod_data_source_file jo9b03410_si_002.cif
_cod_data_source_block phw25
_cod_database_code 4037901
_shelx_shelxl_version_number 2018/3
_shelx_space_group_comment
; 
The symmetry employed for this shelxl refinement is uniquely defined 
by the following loop, which should always be used as a source of 
symmetry information in preference to the above space-group names. 
They are only intended as comments. 
;
_shelx_estimated_absorpt_t_min 0.578
_shelx_estimated_absorpt_t_max 0.813

loop_
_space_group_symop_operation_xyz
'x, y, z'
'-x, -y, -z'

loop_
_atom_site_label
_atom_site_type_symbol
_atom_site_fract_x
_atom_site_fract_y
_atom_site_fract_z
_atom_site_U_iso_or_equiv
_atom_site_adp_type
_atom_site_occupancy
_atom_site_site_symmetry_order
_atom_site_calc_flag
_atom_site_refinement_flags_posn
_atom_site_refinement_flags_adp
Br1 Br 0.45243(4) -0.01095(4) 0.82776(3) 0.03639(10) Uani 1 1 d . .
Br2 Br 0.07222(5) 0.12674(4) 0.56005(3) 0.04438(12) Uani 1 1 d . .
Br3 Br 0.66166(4) 0.61064(4) 0.79109(3) 0.04092(11) Uani 1 1 d . .
Br4 Br 0.93836(4) 0.05776(4) 0.80168(3) 0.04030(11) Uani 1 1 d . .
Br5 Br 0.21603(4) 0.50268(4) 0.46410(2) 0.03198(10) Uani 1 1 d . .
Br6 Br 0.48265(5) 0.84174(4) 0.48984(3) 0.04208(11) Uani 1 1 d . .
C1 C 0.1903(3) 0.4952(3) 0.68997(19) 0.0183(6) Uani 1 1 d . .
C2 C 0.3437(3) 0.3318(3) 0.81002(19) 0.0186(6) Uani 1 1 d . .
C3 C 0.3491(3) 0.5595(3) 0.77475(19) 0.0194(6) Uani 1 1 d . .
C4 C 0.2431(3) 0.4862(3) 0.78477(19) 0.0193(6) Uani 1 1 d . .
C5 C 0.1105(4) 0.5399(3) 0.8491(2) 0.0247(7) Uani 1 1 d . .
H5A H 0.144437 0.528601 0.907627 0.037 Uiso 1 1 calc R U
H5B H 0.049960 0.491049 0.848986 0.037 Uiso 1 1 calc R U
H5C H 0.052174 0.634462 0.831766 0.037 Uiso 1 1 calc R U
C11 C 0.2116(3) 0.3538(3) 0.6841(2) 0.0202(6) Uani 1 1 d . .
C12 C 0.3010(3) 0.2625(3) 0.74759(19) 0.0193(6) Uani 1 1 d . .
C13 C 0.3295(4) 0.1284(3) 0.7486(2) 0.0233(7) Uani 1 1 d . .
C14 C 0.2627(4) 0.0876(3) 0.6919(2) 0.0247(7) Uani 1 1 d . .
O14 O 0.2888(3) -0.0424(2) 0.69822(19) 0.0380(6) Uani 1 1 d . .
H14 H 0.264618 -0.058294 0.652607 0.11(2) Uiso 1 1 calc R .
C15 C 0.1688(4) 0.1826(4) 0.6331(2) 0.0269(7) Uani 1 1 d . .
C16 C 0.1445(4) 0.3144(3) 0.6276(2) 0.0244(7) Uani 1 1 d . .
H16 H 0.082233 0.377599 0.585456 0.029 Uiso 1 1 calc R U
C21 C 0.4996(3) 0.3225(3) 0.79545(19) 0.0197(6) Uani 1 1 d . .
C22 C 0.5025(3) 0.4463(3) 0.78914(18) 0.0198(6) Uani 1 1 d . .
C23 C 0.6388(4) 0.4504(3) 0.7894(2) 0.0244(7) Uani 1 1 d . .
C24 C 0.7691(4) 0.3356(3) 0.7917(2) 0.0256(7) Uani 1 1 d . .
O24 O 0.8980(3) 0.3466(3) 0.79295(19) 0.0394(7) Uani 1 1 d . .
H24 H 0.968475 0.272316 0.787346 0.023(10) Uiso 1 1 calc R .
C25 C 0.7607(4) 0.2151(3) 0.7940(2) 0.0257(7) Uani 1 1 d . .
C26 C 0.6283(3) 0.2069(3) 0.7964(2) 0.0215(6) Uani 1 1 d . .
H26 H 0.625044 0.122991 0.798571 0.026 Uiso 1 1 calc R U
C31 C 0.3500(3) 0.6063(3) 0.6771(2) 0.0207(6) Uani 1 1 d . .
C32 C 0.2857(3) 0.5505(3) 0.62984(19) 0.0190(6) Uani 1 1 d . .
C33 C 0.2912(4) 0.5761(3) 0.5391(2) 0.0229(7) Uani 1 1 d . .
C34 C 0.3531(4) 0.6609(4) 0.4959(2) 0.0276(7) Uani 1 1 d . .
O34 O 0.3573(3) 0.6876(3) 0.40811(16) 0.0424(7) Uani 1 1 d . .
H34 H 0.318993 0.646140 0.386397 0.08(2) Uiso 1 1 calc R .
C35 C 0.4077(4) 0.7199(3) 0.5467(2) 0.0263(7) Uani 1 1 d . .
C36 C 0.4114(4) 0.6906(3) 0.6362(2) 0.0234(7) Uani 1 1 d . .
H36 H 0.455321 0.727781 0.669250 0.028 Uiso 1 1 calc R U
C41 C 0.0285(4) 0.5951(3) 0.6742(2) 0.0245(7) Uani 1 1 d . .
H41A H 0.002059 0.579920 0.618505 0.029 Uiso 1 1 calc R U
H41B H -0.035503 0.574243 0.720966 0.029 Uiso 1 1 calc R U
C42 C -0.0067(4) 0.7443(3) 0.6707(2) 0.0277(7) Uani 1 1 d . .
H42A H 0.036879 0.758398 0.720261 0.033 Uiso 1 1 calc R U
H42B H 0.038158 0.771957 0.616241 0.033 Uiso 1 1 calc R U
C43 C -0.1725(4) 0.8302(4) 0.6746(3) 0.0443(10) Uani 1 1 d . .
H43A H -0.191159 0.924087 0.661610 0.067 Uiso 1 1 calc R U
H43B H -0.214248 0.815796 0.732999 0.067 Uiso 1 1 calc R U
H43C H -0.218215 0.805769 0.631705 0.067 Uiso 1 1 calc R U
C44 C 0.3289(4) 0.2797(3) 0.9085(2) 0.0243(7) Uani 1 1 d . .
H44A H 0.419150 0.197901 0.920927 0.029 Uiso 1 1 calc R U
H44B H 0.328828 0.346637 0.943720 0.029 Uiso 1 1 calc R U
C45 C 0.1986(4) 0.2480(4) 0.9427(2) 0.0321(8) Uani 1 1 d . .
H45A H 0.108192 0.331641 0.944066 0.039 Uiso 1 1 calc R U
H45B H 0.185199 0.192800 0.903015 0.039 Uiso 1 1 calc R U
C46 C 0.2230(5) 0.1743(5) 1.0336(3) 0.0538(13) Uani 1 1 d . .
H46A H 0.134330 0.162799 1.056544 0.081 Uiso 1 1 calc R U
H46B H 0.244336 0.225639 1.071810 0.081 Uiso 1 1 calc R U
H46C H 0.305889 0.087048 1.031183 0.081 Uiso 1 1 calc R U
C47 C 0.3048(4) 0.6749(3) 0.8311(2) 0.0256(7) Uani 1 1 d . .
H47A H 0.353150 0.732815 0.804676 0.031 Uiso 1 1 calc R U
H47B H 0.197471 0.728406 0.828809 0.031 Uiso 1 1 calc R U
C48 C 0.3423(5) 0.6354(4) 0.9269(2) 0.0350(9) Uani 1 1 d . .
H48A H 0.298336 0.574197 0.953635 0.042 Uiso 1 1 calc R U
H48B H 0.450165 0.587595 0.930405 0.042 Uiso 1 1 calc R U
C49 C 0.2867(8) 0.7546(5) 0.9773(3) 0.0709(17) Uani 1 1 d . .
H49A H 0.317483 0.726007 1.037251 0.106 Uiso 1 1 calc R U
H49B H 0.179251 0.798406 0.977723 0.106 Uiso 1 1 calc R U
H49C H 0.327133 0.817044 0.949769 0.106 Uiso 1 1 calc R U

loop_
_atom_site_aniso_label
_atom_site_aniso_U_11
_atom_site_aniso_U_22
_atom_site_aniso_U_33
_atom_site_aniso_U_23
_atom_site_aniso_U_13
_atom_site_aniso_U_12
Br1 0.0403(2) 0.02029(18) 0.0469(2) 0.01233(15) -0.01924(17) -0.01197(16)
Br2 0.0623(3) 0.0361(2) 0.0422(2) -0.00280(17) -0.02246(19) -0.0235(2)
Br3 0.0352(2) 0.0307(2) 0.0647(3) -0.00096(18) -0.00794(18) -0.02123(18)
Br4 0.02312(19) 0.0313(2) 0.0568(3) 0.00347(18) -0.00109(16) -0.00493(16)
Br5 0.0376(2) 0.0357(2) 0.02003(16) -0.00089(14) -0.00776(14) -0.01210(17)
Br6 0.0461(2) 0.0355(2) 0.0410(2) 0.01252(17) 0.00823(17) -0.02109(19)
C1 0.0186(15) 0.0156(15) 0.0175(14) 0.0035(11) -0.0033(11) -0.0053(12)
C2 0.0210(15) 0.0179(15) 0.0167(14) 0.0031(11) -0.0018(11) -0.0093(13)
C3 0.0236(16) 0.0182(15) 0.0158(14) 0.0037(12) -0.0016(12) -0.0097(13)
C4 0.0208(16) 0.0190(15) 0.0163(14) 0.0021(12) -0.0009(12) -0.0078(13)
C5 0.0234(17) 0.0244(17) 0.0213(16) -0.0012(13) 0.0015(13) -0.0065(14)
C11 0.0193(15) 0.0196(16) 0.0201(15) 0.0016(12) -0.0003(12) -0.0081(13)
C12 0.0190(15) 0.0198(16) 0.0189(14) 0.0021(12) -0.0017(11) -0.0090(13)
C13 0.0237(17) 0.0187(16) 0.0265(16) 0.0061(13) -0.0059(13) -0.0095(14)
C14 0.0283(18) 0.0185(16) 0.0270(17) -0.0026(13) 0.0000(13) -0.0098(14)
O14 0.0482(17) 0.0179(13) 0.0448(17) -0.0014(11) -0.0102(13) -0.0099(12)
C15 0.0304(19) 0.0318(19) 0.0223(16) -0.0057(14) -0.0023(13) -0.0156(16)
C16 0.0249(17) 0.0223(17) 0.0240(16) 0.0024(13) -0.0067(13) -0.0082(14)
C21 0.0207(16) 0.0227(16) 0.0154(14) 0.0028(12) -0.0034(11) -0.0099(13)
C22 0.0259(16) 0.0206(16) 0.0127(13) 0.0028(11) -0.0024(11) -0.0107(14)
C23 0.0284(18) 0.0263(17) 0.0235(16) 0.0043(13) -0.0038(13) -0.0176(15)
C24 0.0241(17) 0.0292(18) 0.0242(16) 0.0046(14) -0.0034(13) -0.0136(15)
O24 0.0207(13) 0.0382(16) 0.0594(18) 0.0002(14) -0.0039(12) -0.0137(13)
C25 0.0238(17) 0.0283(18) 0.0196(15) 0.0013(13) -0.0017(13) -0.0067(15)
C26 0.0238(16) 0.0199(16) 0.0183(14) 0.0005(12) -0.0014(12) -0.0074(14)
C31 0.0198(16) 0.0179(16) 0.0198(15) 0.0006(12) 0.0009(12) -0.0049(13)
C32 0.0189(15) 0.0158(15) 0.0168(14) 0.0023(11) -0.0014(11) -0.0032(12)
C33 0.0194(16) 0.0246(17) 0.0191(15) -0.0022(13) 0.0001(12) -0.0043(14)
C34 0.0262(18) 0.0281(18) 0.0188(16) 0.0062(13) 0.0019(13) -0.0057(15)
O34 0.0503(18) 0.0517(19) 0.0167(12) 0.0069(12) 0.0004(11) -0.0170(16)
C35 0.0272(18) 0.0209(17) 0.0251(16) 0.0062(13) 0.0049(13) -0.0088(15)
C36 0.0236(17) 0.0226(17) 0.0226(16) 0.0030(13) -0.0004(12) -0.0103(14)
C41 0.0218(16) 0.0221(17) 0.0254(16) 0.0026(13) -0.0050(13) -0.0060(14)
C42 0.0291(18) 0.0202(17) 0.0274(17) 0.0034(13) -0.0024(14) -0.0060(15)
C43 0.035(2) 0.031(2) 0.055(3) 0.0066(19) 0.0035(19) -0.0065(18)
C44 0.0284(18) 0.0249(17) 0.0165(15) 0.0079(13) -0.0043(13) -0.0108(15)
C45 0.0298(19) 0.037(2) 0.0267(17) 0.0124(15) -0.0029(14) -0.0164(17)
C46 0.056(3) 0.071(3) 0.034(2) 0.021(2) -0.002(2) -0.035(3)
C47 0.0337(19) 0.0222(17) 0.0215(16) -0.0022(13) 0.0010(13) -0.0131(15)
C48 0.052(2) 0.040(2) 0.0179(16) -0.0020(15) -0.0031(15) -0.024(2)
C49 0.136(5) 0.063(3) 0.026(2) -0.016(2) 0.005(3) -0.053(4)

loop_
_atom_type_symbol
_atom_type_description
_atom_type_scat_dispersion_real
_atom_type_scat_dispersion_imag
_atom_type_scat_source
C C 0.0033 0.0016 'International Tables Vol C Tables 4.2.6.8 and 6.1.1.4'
H H 0.0000 0.0000 'International Tables Vol C Tables 4.2.6.8 and 6.1.1.4'
O O 0.0106 0.0060 'International Tables Vol C Tables 4.2.6.8 and 6.1.1.4'
Br Br -0.2901 2.4595 'International Tables Vol C Tables 4.2.6.8 and 6.1.1.4'

loop_
_geom_angle_atom_site_label_1
_geom_angle_atom_site_label_2
_geom_angle_atom_site_label_3
_geom_angle
C11 C1 C32 118.7(3)
C11 C1 C41 110.8(3)
C32 C1 C41 105.9(2)
C11 C1 C4 102.7(2)
C32 C1 C4 103.8(2)
C41 C1 C4 115.2(3)
C12 C2 C21 115.4(3)
C12 C2 C44 113.4(3)
C21 C2 C44 105.6(2)
C12 C2 C4 103.6(2)
C21 C2 C4 103.5(2)
C44 C2 C4 115.2(2)
C31 C3 C22 105.1(2)
C31 C3 C47 112.1(3)
C22 C3 C47 115.3(3)
C31 C3 C4 103.1(2)
C22 C3 C4 104.1(2)
C47 C3 C4 115.8(3)
C5 C4 C3 115.5(3)
C5 C4 C1 110.3(2)
C3 C4 C1 106.9(2)
C5 C4 C2 111.8(2)
C3 C4 C2 106.4(2)
C1 C4 C2 105.3(2)
C4 C5 H5A 109.5
C4 C5 H5B 109.5
H5A C5 H5B 109.5
C4 C5 H5C 109.5
H5A C5 H5C 109.5
H5B C5 H5C 109.5
C16 C11 C12 120.9(3)
C16 C11 C1 126.1(3)
C12 C11 C1 112.9(3)
C11 C12 C13 118.2(3)
C11 C12 C2 111.3(3)
C13 C12 C2 130.4(3)
C14 C13 C12 121.2(3)
C14 C13 Br1 114.4(2)
C12 C13 Br1 124.4(2)
O14 C14 C15 122.6(3)
O14 C14 C13 118.9(3)
C15 C14 C13 118.5(3)
C14 O14 H14 109.5
C16 C15 C14 121.5(3)
C16 C15 Br2 120.5(3)
C14 C15 Br2 118.0(3)
C15 C16 C11 119.5(3)
C15 C16 H16 120.3
C11 C16 H16 120.3
C26 C21 C22 121.1(3)
C26 C21 C2 126.5(3)
C22 C21 C2 112.1(3)
C21 C22 C23 117.9(3)
C21 C22 C3 111.5(3)
C23 C22 C3 130.4(3)
C24 C23 C22 121.9(3)
C24 C23 Br3 114.7(2)
C22 C23 Br3 123.4(3)
O24 C24 C25 123.2(3)
O24 C24 C23 118.9(3)
C25 C24 C23 118.0(3)
C24 O24 H24 109.5
C26 C25 C24 121.8(3)
C26 C25 Br4 120.2(3)
C24 C25 Br4 118.0(3)
C25 C26 C21 119.2(3)
C25 C26 H26 120.4
C21 C26 H26 120.4
C36 C31 C32 121.3(3)
C36 C31 C3 126.0(3)
C32 C31 C3 112.6(3)
C31 C32 C33 118.1(3)
C31 C32 C1 110.7(3)
C33 C32 C1 129.7(3)
C32 C33 C34 121.8(3)
C32 C33 Br5 123.8(3)
C34 C33 Br5 114.4(2)
O34 C34 C35 120.3(3)
O34 C34 C33 122.2(3)
C35 C34 C33 117.5(3)
C34 O34 H34 109.5
C36 C35 C34 122.0(3)
C36 C35 Br6 119.9(3)
C34 C35 Br6 118.1(2)
C35 C36 C31 119.1(3)
C35 C36 H36 120.4
C31 C36 H36 120.4
C42 C41 C1 116.6(3)
C42 C41 H41A 108.1
C1 C41 H41A 108.1
C42 C41 H41B 108.1
C1 C41 H41B 108.1
H41A C41 H41B 107.3
C43 C42 C41 111.5(3)
C43 C42 H42A 109.3
C41 C42 H42A 109.3
C43 C42 H42B 109.3
C41 C42 H42B 109.3
H42A C42 H42B 108.0
C42 C43 H43A 109.5
C42 C43 H43B 109.5
H43A C43 H43B 109.5
C42 C43 H43C 109.5
H43A C43 H43C 109.5
H43B C43 H43C 109.5
C45 C44 C2 120.5(3)
C45 C44 H44A 107.2
C2 C44 H44A 107.2
C45 C44 H44B 107.2
C2 C44 H44B 107.2
H44A C44 H44B 106.8
C46 C45 C44 110.9(3)
C46 C45 H45A 109.5
C44 C45 H45A 109.5
C46 C45 H45B 109.5
C44 C45 H45B 109.5
H45A C45 H45B 108.0
C45 C46 H46A 109.5
C45 C46 H46B 109.5
H46A C46 H46B 109.5
C45 C46 H46C 109.5
H46A C46 H46C 109.5
H46B C46 H46C 109.5
C48 C47 C3 116.1(3)
C48 C47 H47A 108.3
C3 C47 H47A 108.3
C48 C47 H47B 108.3
C3 C47 H47B 108.3
H47A C47 H47B 107.4
C49 C48 C47 111.9(3)
C49 C48 H48A 109.2
C47 C48 H48A 109.2
C49 C48 H48B 109.2
C47 C48 H48B 109.2
H48A C48 H48B 107.9
C48 C49 H49A 109.5
C48 C49 H49B 109.5
H49A C49 H49B 109.5
C48 C49 H49C 109.5
H49A C49 H49C 109.5
H49B C49 H49C 109.5

loop_
_geom_bond_atom_site_label_1
_geom_bond_atom_site_label_2
_geom_bond_distance
Br1 C13 1.903(3)
Br2 C15 1.897(3)
Br3 C23 1.910(3)
Br4 C25 1.901(3)
Br5 C33 1.901(3)
Br6 C35 1.901(3)
C1 C11 1.519(4)
C1 C32 1.529(4)
C1 C41 1.556(4)
C1 C4 1.597(4)
C2 C12 1.525(4)
C2 C21 1.525(4)
C2 C44 1.574(4)
C2 C4 1.601(4)
C3 C31 1.535(4)
C3 C22 1.539(4)
C3 C47 1.542(4)
C3 C4 1.589(4)
C4 C5 1.530(4)
C5 H5A 0.9800
C5 H5B 0.9800
C5 H5C 0.9800
C11 C16 1.387(4)
C11 C12 1.397(4)
C12 C13 1.401(4)
C13 C14 1.395(5)
C14 O14 1.355(4)
C14 C15 1.385(5)
O14 H14 0.8400
C15 C16 1.381(5)
C16 H16 0.9500
C21 C26 1.386(4)
C21 C22 1.390(4)
C22 C23 1.396(4)
C23 C24 1.390(5)
C24 O24 1.361(4)
C24 C25 1.384(5)
O24 H24 0.8400
C25 C26 1.375(5)
C26 H26 0.9500
C31 C36 1.387(4)
C31 C32 1.391(4)
C32 C33 1.399(4)
C33 C34 1.407(5)
C34 O34 1.355(4)
C34 C35 1.386(5)
O34 H34 0.8400
C35 C36 1.385(4)
C36 H36 0.9500
C41 C42 1.547(5)
C41 H41A 0.9900
C41 H41B 0.9900
C42 C43 1.531(5)
C42 H42A 0.9900
C42 H42B 0.9900
C43 H43A 0.9800
C43 H43B 0.9800
C43 H43C 0.9800
C44 C45 1.527(5)
C44 H44A 0.9900
C44 H44B 0.9900
C45 C46 1.520(5)
C45 H45A 0.9900
C45 H45B 0.9900
C46 H46A 0.9800
C46 H46B 0.9800
C46 H46C 0.9800
C47 C48 1.533(5)
C47 H47A 0.9900
C47 H47B 0.9900
C48 C49 1.507(6)
C48 H48A 0.9900
C48 H48B 0.9900
C49 H49A 0.9800
C49 H49B 0.9800
C49 H49C 0.9800

loop_
_geom_torsion_atom_site_label_1
_geom_torsion_atom_site_label_2
_geom_torsion_atom_site_label_3
_geom_torsion_atom_site_label_4
_geom_torsion
C31 C3 C4 C5 -122.7(3)
C22 C3 C4 C5 127.8(3)
C47 C3 C4 C5 0.1(4)
C31 C3 C4 C1 0.4(3)
C22 C3 C4 C1 -109.1(3)
C47 C3 C4 C1 123.2(3)
C31 C3 C4 C2 112.5(3)
C22 C3 C4 C2 3.0(3)
C47 C3 C4 C2 -124.6(3)
C11 C1 C4 C5 -100.5(3)
C32 C1 C4 C5 135.3(3)
C41 C1 C4 C5 20.1(4)
C11 C1 C4 C3 133.2(3)
C32 C1 C4 C3 9.0(3)
C41 C1 C4 C3 -106.2(3)
C11 C1 C4 C2 20.3(3)
C32 C1 C4 C2 -103.9(3)
C41 C1 C4 C2 140.9(3)
C12 C2 C4 C5 101.5(3)
C21 C2 C4 C5 -137.7(3)
C44 C2 C4 C5 -22.9(4)
C12 C2 C4 C3 -131.6(2)
C21 C2 C4 C3 -10.7(3)
C44 C2 C4 C3 104.0(3)
C12 C2 C4 C1 -18.3(3)
C21 C2 C4 C1 102.6(3)
C44 C2 C4 C1 -142.7(3)
C32 C1 C11 C16 -86.6(4)
C41 C1 C11 C16 36.2(4)
C4 C1 C11 C16 159.8(3)
C32 C1 C11 C12 97.9(3)
C41 C1 C11 C12 -139.3(3)
C4 C1 C11 C12 -15.8(3)
C16 C11 C12 C13 4.5(5)
C1 C11 C12 C13 -179.7(3)
C16 C11 C12 C2 -171.6(3)
C1 C11 C12 C2 4.3(4)
C21 C2 C12 C11 -103.1(3)
C44 C2 C12 C11 134.9(3)
C4 C2 C12 C11 9.3(3)
C21 C2 C12 C13 81.4(4)
C44 C2 C12 C13 -40.6(5)
C4 C2 C12 C13 -166.1(3)
C11 C12 C13 C14 -4.4(5)
C2 C12 C13 C14 170.8(3)
C11 C12 C13 Br1 178.3(2)
C2 C12 C13 Br1 -6.6(5)
C12 C13 C14 O14 -177.1(3)
Br1 C13 C14 O14 0.5(4)
C12 C13 C14 C15 1.1(5)
Br1 C13 C14 C15 178.7(3)
O14 C14 C15 C16 -179.7(3)
C13 C14 C15 C16 2.2(5)
O14 C14 C15 Br2 0.8(5)
C13 C14 C15 Br2 -177.3(3)
C14 C15 C16 C11 -2.2(5)
Br2 C15 C16 C11 177.3(2)
C12 C11 C16 C15 -1.3(5)
C1 C11 C16 C15 -176.6(3)
C12 C2 C21 C26 -57.8(4)
C44 C2 C21 C26 68.3(4)
C4 C2 C21 C26 -170.3(3)
C12 C2 C21 C22 128.3(3)
C44 C2 C21 C22 -105.6(3)
C4 C2 C21 C22 15.8(3)
C26 C21 C22 C23 -4.0(4)
C2 C21 C22 C23 170.2(3)
C26 C21 C22 C3 170.9(3)
C2 C21 C22 C3 -14.8(3)
C31 C3 C22 C21 -101.2(3)
C47 C3 C22 C21 134.8(3)
C4 C3 C22 C21 6.8(3)
C31 C3 C22 C23 72.9(4)
C47 C3 C22 C23 -51.0(4)
C4 C3 C22 C23 -179.0(3)
C21 C22 C23 C24 2.9(5)
C3 C22 C23 C24 -170.9(3)
C21 C22 C23 Br3 -174.5(2)
C3 C22 C23 Br3 11.6(5)
C22 C23 C24 O24 -179.1(3)
Br3 C23 C24 O24 -1.4(4)
C22 C23 C24 C25 -0.2(5)
Br3 C23 C24 C25 177.5(2)
O24 C24 C25 C26 177.2(3)
C23 C24 C25 C26 -1.7(5)
O24 C24 C25 Br4 1.3(4)
C23 C24 C25 Br4 -177.6(2)
C24 C25 C26 C21 0.7(5)
Br4 C25 C26 C21 176.5(2)
C22 C21 C26 C25 2.3(4)
C2 C21 C26 C25 -171.1(3)
C22 C3 C31 C36 -80.1(4)
C47 C3 C31 C36 45.9(4)
C4 C3 C31 C36 171.1(3)
C22 C3 C31 C32 97.6(3)
C47 C3 C31 C32 -136.4(3)
C4 C3 C31 C32 -11.2(3)
C36 C31 C32 C33 3.3(5)
C3 C31 C32 C33 -174.5(3)
C36 C31 C32 C1 -164.0(3)
C3 C31 C32 C1 18.1(4)
C11 C1 C32 C31 -129.6(3)
C41 C1 C32 C31 105.2(3)
C4 C1 C32 C31 -16.5(3)
C11 C1 C32 C33 65.0(4)
C41 C1 C32 C33 -60.2(4)
C4 C1 C32 C33 178.0(3)
C31 C32 C33 C34 -3.1(5)
C1 C32 C33 C34 161.4(3)
C31 C32 C33 Br5 177.5(2)
C1 C32 C33 Br5 -18.0(5)
C32 C33 C34 O34 -179.2(3)
Br5 C33 C34 O34 0.3(4)
C32 C33 C34 C35 -0.6(5)
Br5 C33 C34 C35 178.9(3)
O34 C34 C35 C36 -177.0(3)
C33 C34 C35 C36 4.3(5)
O34 C34 C35 Br6 1.7(5)
C33 C34 C35 Br6 -176.9(2)
C34 C35 C36 C31 -4.2(5)
Br6 C35 C36 C31 177.0(2)
C32 C31 C36 C35 0.3(5)
C3 C31 C36 C35 177.8(3)
C11 C1 C41 C42 -175.2(3)
C32 C1 C41 C42 -45.2(4)
C4 C1 C41 C42 68.8(4)
C1 C41 C42 C43 -167.8(3)
C12 C2 C44 C45 -40.3(4)
C21 C2 C44 C45 -167.6(3)
C4 C2 C44 C45 78.9(4)
C2 C44 C45 C46 168.8(3)
C31 C3 C47 C48 -163.0(3)
C22 C3 C47 C48 -42.9(4)
C4 C3 C47 C48 79.1(4)
C3 C47 C48 C49 -176.6(4)
